data_2230384
loop_
_publ_author_name
'Lipi\'nska, Teodozja M.'
'Karczmarzyk, Zbigniew'
'Wysocki, Waldemar'
'Gruba, Ewa'
'Fruzi\'nski, Andrzej'

_publ_section_title
;
 5,6,7,8-Tetrahydroquinolin-8-one
;
_journal_coeditor_code JH2281
_journal_issue 6
_journal_name_full 'Acta Crystallographica Section E'
_journal_page_first o1365
_journal_paper_doi 10.1107/S1600536811016175
_journal_volume 67
_journal_year 2011
_chemical_formula_iupac 'C9 H9 N O'
_chemical_formula_moiety 'C9 H9 N O'
_chemical_formula_sum 'C9 H9 N O'
_chemical_formula_weight 147.17
_chemical_melting_point_gt 369
_chemical_melting_point_lt 371
_chemical_name_systematic
;
5,6,7,8-Tetrahydroquinolin-8-one
;
_space_group_IT_number 19
_symmetry_cell_setting orthorhombic
_symmetry_space_group_name_Hall 'P 2ac 2ab'
_symmetry_space_group_name_H-M 'P 21 21 21'
_atom_sites_solution_hydrogens geom
_atom_sites_solution_primary direct
_atom_sites_solution_secondary difmap
_audit_creation_method SHELXL-97
_cell_angle_alpha 90.00
_cell_angle_beta 90.00
_cell_angle_gamma 90.00
_cell_formula_units_Z 4
_cell_length_a 6.9393(2)
_cell_length_b 8.0885(3)
_cell_length_c 13.4710(4)
_cell_measurement_reflns_used 40
_cell_measurement_temperature 293(2)
_cell_measurement_theta_max 34.8
_cell_measurement_theta_min 7.2
_cell_volume 756.11(4)
_computing_cell_refinement 'SAINT (Bruker, 2005)'
_computing_data_collection 'APEX2 (Bruker, 2005)'
_computing_data_reduction 'SAINT (Bruker, 2005)'
_computing_molecular_graphics 'ORTEP-3 for Windows (Farrugia, 1997)'
_computing_publication_material 'SHELXL97 (Sheldrick, 2008) and WinGX (Farrugia, 1999)'
_computing_structure_refinement 'SHELXL97 (Sheldrick, 2008)'
_computing_structure_solution 'SHELXS97 (Sheldrick, 2008)'
_diffrn_ambient_temperature 293(2)
_diffrn_measured_fraction_theta_full 0.981
_diffrn_measured_fraction_theta_max 0.981
_diffrn_measurement_device_type 'Bruker SMART APEXII CCD'
_diffrn_measurement_method \w
_diffrn_radiation_monochromator graphite
_diffrn_radiation_source 'fine-focus sealed tube'
_diffrn_radiation_type CuK\a
_diffrn_radiation_wavelength 1.54178
_diffrn_reflns_av_R_equivalents 0.0221
_diffrn_reflns_av_sigmaI/netI 0.0192
_diffrn_reflns_limit_h_max 8
_diffrn_reflns_limit_h_min -8
_diffrn_reflns_limit_k_max 7
_diffrn_reflns_limit_k_min -9
_diffrn_reflns_limit_l_max 15
_diffrn_reflns_limit_l_min -15
_diffrn_reflns_number 5358
_diffrn_reflns_theta_full 65.04
_diffrn_reflns_theta_max 65.04
_diffrn_reflns_theta_min 6.38
_exptl_absorpt_coefficient_mu 0.683
_exptl_absorpt_correction_T_max 1.0000
_exptl_absorpt_correction_T_min 0.8781
_exptl_absorpt_correction_type multi-scan
_exptl_absorpt_process_details '(SADABS; Bruker, 2005)'
_exptl_crystal_colour colourless
_exptl_crystal_density_diffrn 1.293
_exptl_crystal_density_method 'not measured'
_exptl_crystal_description needle
_exptl_crystal_F_000 312
_exptl_crystal_size_max 0.60
_exptl_crystal_size_mid 0.16
_exptl_crystal_size_min 0.15
_refine_diff_density_max 0.281
_refine_diff_density_min -0.178
_refine_ls_extinction_method none
_refine_ls_goodness_of_fit_ref 1.141
_refine_ls_hydrogen_treatment constr
_refine_ls_matrix_type full
_refine_ls_number_parameters 100
_refine_ls_number_reflns 761
_refine_ls_number_restraints 0
_refine_ls_restrained_S_all 1.141
_refine_ls_R_factor_all 0.0512
_refine_ls_R_factor_gt 0.0502
_refine_ls_shift/su_max 0.000
_refine_ls_shift/su_mean 0.000
_refine_ls_structure_factor_coef Fsqd
_refine_ls_weighting_details 'calc w=1/[\s^2^(Fo^2^)+(0.1138P)^2^+0.0433P] where P=(Fo^2^+2Fc^2^)/3'
_refine_ls_weighting_scheme calc
_refine_ls_wR_factor_gt 0.1509
_refine_ls_wR_factor_ref 0.1533
_reflns_number_gt 734
_reflns_number_total 761
_reflns_threshold_expression I>2\s(I)
_cod_data_source_file jh2281.cif
_cod_data_source_block I
_cod_database_code 2230384
_cod_database_fobs_code 2230384

loop_
_symmetry_equiv_pos_as_xyz
'x, y, z'
'-x+1/2, -y, z+1/2'
'x+1/2, -y+1/2, -z'
'-x, y+1/2, -z+1/2'

loop_
_atom_site_type_symbol
_atom_site_label
_atom_site_fract_x
_atom_site_fract_y
_atom_site_fract_z
_atom_site_U_iso_or_equiv
_atom_site_adp_type
_atom_site_calc_flag
_atom_site_refinement_flags
_atom_site_occupancy
_atom_site_symmetry_multiplicity
_atom_site_disorder_assembly
_atom_site_disorder_group
O O1 0.0077(5) 0.3562(2) 0.54598(13) 0.0827(8) Uani d . 1 1 . .
N N1 0.0144(4) 0.0574(3) 0.64019(14) 0.0617(6) Uani d . 1 1 . .
C C2 0.0232(4) -0.0911(4) 0.68161(18) 0.0673(7) Uani d . 1 1 . .
H H2 0.0116 -0.0986 0.7502 0.101 Uiso calc R 1 1 . .
C C3 0.0486(5) -0.2350(4) 0.6282(2) 0.0763(9) Uani d . 1 1 . .
H H3 0.0575 -0.3364 0.6604 0.114 Uiso calc R 1 1 . .
C C4 0.0606(6) -0.2257(3) 0.5270(2) 0.0784(10) Uani d . 1 1 . .
H H4 0.0776 -0.3212 0.4896 0.118 Uiso calc R 1 1 . .
C C5 0.0569(7) -0.0575(4) 0.36824(19) 0.0850(12) Uani d . 1 1 . .
H H51 0.1908 -0.0533 0.3478 0.128 Uiso calc R 1 1 . .
H H52 -0.0010 -0.1544 0.3381 0.128 Uiso calc R 1 1 . .
C C6 -0.0431(6) 0.0917(4) 0.3321(2) 0.0899(11) Uani d . 1 1 . .
H H61 -0.1807 0.0782 0.3419 0.135 Uiso calc R 1 1 . .
H H62 -0.0203 0.1031 0.2613 0.135 Uiso calc R 1 1 . .
C C7 0.0218(5) 0.2459(3) 0.38350(19) 0.0685(8) Uani d . 1 1 . .
H H71 -0.0596 0.3370 0.3626 0.103 Uiso calc R 1 1 . .
H H72 0.1526 0.2708 0.3630 0.103 Uiso calc R 1 1 . .
C C8 0.0157(4) 0.2338(3) 0.49507(19) 0.0547(6) Uani d . 1 1 . .
C C9 0.0250(3) 0.0646(3) 0.54022(17) 0.0498(6) Uani d . 1 1 . .
C C10 0.0472(4) -0.0740(3) 0.48064(18) 0.0593(7) Uani d . 1 1 . .

loop_
_atom_site_aniso_label
_atom_site_aniso_U_11
_atom_site_aniso_U_22
_atom_site_aniso_U_33
_atom_site_aniso_U_12
_atom_site_aniso_U_13
_atom_site_aniso_U_23
O1 0.1330(18) 0.0423(10) 0.0727(12) -0.0004(12) 0.0010(14) -0.0078(7)
N1 0.0823(14) 0.0571(12) 0.0455(10) 0.0067(12) 0.0018(10) -0.0021(8)
C2 0.0834(17) 0.0693(15) 0.0491(12) 0.0051(16) 0.0046(12) 0.0103(11)
C3 0.099(2) 0.0553(16) 0.0748(16) 0.0030(15) 0.0054(16) 0.0198(12)
C4 0.121(3) 0.0434(15) 0.0710(17) 0.0049(16) 0.0102(17) -0.0019(11)
C5 0.146(3) 0.0603(17) 0.0493(14) -0.0020(19) 0.0052(16) -0.0100(11)
C6 0.141(3) 0.080(2) 0.0489(13) -0.011(2) -0.0132(16) 0.0019(13)
C7 0.0942(18) 0.0564(14) 0.0549(13) -0.0025(14) -0.0030(14) 0.0134(11)
C8 0.0668(13) 0.0410(12) 0.0563(12) -0.0016(11) 0.0007(12) -0.0020(9)
C9 0.0616(12) 0.0445(12) 0.0434(10) -0.0013(11) 0.0012(10) -0.0015(8)
C10 0.0805(16) 0.0462(13) 0.0512(13) -0.0051(13) 0.0066(11) -0.0042(10)

loop_
_atom_type_symbol
_atom_type_description
_atom_type_scat_dispersion_real
_atom_type_scat_dispersion_imag
_atom_type_scat_source
C C 0.0181 0.0000 'International Tables Vol C Tables 4.2.6.8 and 6.1.1.4'
H H 0.0000 0.0000 'International Tables Vol C Tables 4.2.6.8 and 6.1.1.4'
N N 0.0311 0.0000 'International Tables Vol C Tables 4.2.6.8 and 6.1.1.4'
O O 0.0492 0.0000 'International Tables Vol C Tables 4.2.6.8 and 6.1.1.4'

loop_
_geom_angle_atom_site_label_1
_geom_angle_atom_site_label_2
_geom_angle_atom_site_label_3
_geom_angle_site_symmetry_1
_geom_angle_site_symmetry_3
_geom_angle
_geom_angle_publ_flag
C2 N1 C9 . . 117.2(2) ?
N1 C2 C3 . . 123.4(2) ?
N1 C2 H2 . . 118.3 ?
C3 C2 H2 . . 118.3 ?
C4 C3 C2 . . 118.7(2) ?
C4 C3 H3 . . 120.6 ?
C2 C3 H3 . . 120.6 ?
C3 C4 C10 . . 119.7(2) ?
C3 C4 H4 . . 120.1 ?
C10 C4 H4 . . 120.1 ?
C6 C5 C10 . . 112.3(3) ?
C6 C5 H51 . . 109.1 ?
C10 C5 H51 . . 109.1 ?
C6 C5 H52 . . 109.1 ?
C10 C5 H52 . . 109.1 ?
H51 C5 H52 . . 107.9 ?
C5 C6 C7 . . 112.8(3) ?
C5 C6 H61 . . 109.0 ?
C7 C6 H61 . . 109.0 ?
C5 C6 H62 . . 109.0 ?
C7 C6 H62 . . 109.0 ?
H61 C6 H62 . . 107.8 ?
C6 C7 C8 . . 113.5(2) ?
C6 C7 H71 . . 108.9 ?
C8 C7 H71 . . 108.9 ?
C6 C7 H72 . . 108.9 ?
C8 C7 H72 . . 108.9 ?
H71 C7 H72 . . 107.7 ?
O1 C8 C9 . . 121.4(2) ?
O1 C8 C7 . . 121.0(2) ?
C9 C8 C7 . . 117.57(19) ?
N1 C9 C10 . . 123.3(2) ?
N1 C9 C8 . . 116.21(19) ?
C10 C9 C8 . . 120.5(2) ?
C4 C10 C9 . . 117.7(2) ?
C4 C10 C5 . . 121.7(2) ?
C9 C10 C5 . . 120.7(2) ?

loop_
_geom_bond_atom_site_label_1
_geom_bond_atom_site_label_2
_geom_bond_site_symmetry_2
_geom_bond_distance
_geom_bond_publ_flag
O1 C8 . 1.205(3) ?
N1 C2 . 1.326(3) ?
N1 C9 . 1.350(3) ?
C2 C3 . 1.380(4) ?
C2 H2 . 0.9300 ?
C3 C4 . 1.368(4) ?
C3 H3 . 0.9300 ?
C4 C10 . 1.380(4) ?
C4 H4 . 0.9300 ?
C5 C6 . 1.475(5) ?
C5 C10 . 1.521(3) ?
C5 H51 . 0.9700 ?
C5 H52 . 0.9700 ?
C6 C7 . 1.497(4) ?
C6 H61 . 0.9700 ?
C6 H62 . 0.9700 ?
C7 C8 . 1.507(3) ?
C7 H71 . 0.9700 ?
C7 H72 . 0.9700 ?
C8 C9 . 1.499(3) ?
C9 C10 . 1.387(3) ?

loop_
_geom_torsion_atom_site_label_1
_geom_torsion_atom_site_label_2
_geom_torsion_atom_site_label_3
_geom_torsion_atom_site_label_4
_geom_torsion_site_symmetry_1
_geom_torsion_site_symmetry_2
_geom_torsion_site_symmetry_3
_geom_torsion_site_symmetry_4
_geom_torsion
_geom_torsion_publ_flag
C9 N1 C2 C3 . . . . 2.2(4) ?
N1 C2 C3 C4 . . . . -1.8(5) ?
C2 C3 C4 C10 . . . . 0.1(6) ?
C10 C5 C6 C7 . . . . 52.3(4) ?
C5 C6 C7 C8 . . . . -51.6(4) ?
C6 C7 C8 O1 . . . . -158.0(3) ?
C6 C7 C8 C9 . . . . 23.5(4) ?
C2 N1 C9 C10 . . . . -1.0(4) ?
C2 N1 C9 C8 . . . . -179.7(2) ?
O1 C8 C9 N1 . . . . 3.1(4) ?
C7 C8 C9 N1 . . . . -178.4(3) ?
O1 C8 C9 C10 . . . . -175.6(3) ?
C7 C8 C9 C10 . . . . 2.9(4) ?
C3 C4 C10 C9 . . . . 1.0(5) ?
C3 C4 C10 C5 . . . . -179.1(4) ?
N1 C9 C10 C4 . . . . -0.5(4) ?
C8 C9 C10 C4 . . . . 178.1(3) ?
N1 C9 C10 C5 . . . . 179.6(3) ?
C8 C9 C10 C5 . . . . -1.8(4) ?
C6 C5 C10 C4 . . . . 154.3(3) ?
C6 C5 C10 C9 . . . . -25.9(5) ?

loop_
_cod_related_entry_id
_cod_related_entry_database
_cod_related_entry_code
1 ChemSpider 9919481
